data_7105658
loop_
_publ_author_name
'Ellis, David'
'Rosair, Georgina M.'
'Welch, Alan J.'

_publ_section_title
;
 The first supraicosahedral bis(heteroborane).
;
_journal_issue 39
_journal_name_full 'Chemical communications (Cambridge, England)'
_journal_page_first 7394
_journal_page_last 7396
_journal_paper_doi 10.1039/c0cc02534h
_journal_volume 46
_journal_year 2010
_chemical_formula_moiety 'C14 H32 B20 Co2, C H2 Cl2'
_chemical_formula_sum 'C15 H34 B20 Cl2 Co2'
_chemical_formula_weight 619.38
_chemical_name_systematic
;

?

;
_space_group_IT_number 14
_symmetry_cell_setting monoclinic
_symmetry_space_group_name_Hall '-P 2ybc'
_symmetry_space_group_name_H-M 'P 1 21/c 1'
_atom_sites_solution_hydrogens geom
_atom_sites_solution_primary direct
_atom_sites_solution_secondary difmap
_audit_creation_method SHELXL-97
_cell_angle_alpha 90.00
_cell_angle_beta 97.146(6)
_cell_angle_gamma 90.00
_cell_formula_units_Z 4
_cell_length_a 11.4896(13)
_cell_length_b 9.1544(10)
_cell_length_c 26.426(3)
_cell_measurement_reflns_used 9922
_cell_measurement_temperature 100(2)
_cell_measurement_theta_max 31.28
_cell_measurement_theta_min 2.51
_cell_volume 2757.9(5)
_computing_cell_refinement 'Bruker SAINT'
_computing_data_collection 'Bruker APEX2'
_computing_data_reduction 'Bruker SAINT'
_computing_molecular_graphics 'Bruker SHELXTL'
_computing_publication_material 'Bruker SHELXTL'
_computing_structure_refinement 'SHELXL-97 (Sheldrick, 2008)'
_computing_structure_solution 'SHELXS-97 (Sheldrick, 2008)'
_diffrn_ambient_temperature 100(2)
_diffrn_measured_fraction_theta_full 1.000
_diffrn_measured_fraction_theta_max 0.988
_diffrn_measurement_device_type 'Bruker APEX-II CCD'
_diffrn_measurement_method '\f and \w scans'
_diffrn_radiation_monochromator graphite
_diffrn_radiation_source 'fine-focus sealed tube'
_diffrn_radiation_type MoK\a
_diffrn_radiation_wavelength 0.71073
_diffrn_reflns_av_R_equivalents 0.0692
_diffrn_reflns_av_sigmaI/netI 0.0483
_diffrn_reflns_limit_h_max 16
_diffrn_reflns_limit_h_min -16
_diffrn_reflns_limit_k_max 13
_diffrn_reflns_limit_k_min -13
_diffrn_reflns_limit_l_max 39
_diffrn_reflns_limit_l_min -39
_diffrn_reflns_number 65593
_diffrn_reflns_theta_full 25.00
_diffrn_reflns_theta_max 32.01
_diffrn_reflns_theta_min 2.22
_diffrn_standards_number 0
_exptl_absorpt_coefficient_mu 1.407
_exptl_absorpt_correction_T_max 0.9459
_exptl_absorpt_correction_T_min 0.4958
_exptl_absorpt_correction_type multi-scan
_exptl_absorpt_process_details 'SADABS (Bruker, 2009)'
_exptl_crystal_colour red
_exptl_crystal_density_diffrn 1.492
_exptl_crystal_density_method 'not measured'
_exptl_crystal_description NEEDLE
_exptl_crystal_F_000 1248
_exptl_crystal_size_max 0.58
_exptl_crystal_size_mid 0.18
_exptl_crystal_size_min 0.04
_refine_diff_density_max 0.829
_refine_diff_density_min -0.904
_refine_diff_density_rms 0.095
_refine_ls_extinction_method none
_refine_ls_goodness_of_fit_ref 0.966
_refine_ls_hydrogen_treatment mixed
_refine_ls_matrix_type full
_refine_ls_number_parameters 367
_refine_ls_number_reflns 9467
_refine_ls_number_restraints 9
_refine_ls_restrained_S_all 0.966
_refine_ls_R_factor_all 0.0644
_refine_ls_R_factor_gt 0.0383
_refine_ls_shift/su_max 0.001
_refine_ls_shift/su_mean 0.000
_refine_ls_structure_factor_coef Fsqd
_refine_ls_weighting_details 'calc w=1/[\s^2^(Fo^2^)+(0.0635P)^2^+1.5731P] where P=(Fo^2^+2Fc^2^)/3'
_refine_ls_weighting_scheme calc
_refine_ls_wR_factor_gt 0.0990
_refine_ls_wR_factor_ref 0.1133
_reflns_number_gt 6930
_reflns_number_total 9467
_reflns_threshold_expression >2sigma(I)
_cod_data_source_file C0CC02534H.TXT
_cod_data_source_block 3276
_cod_depositor_comments
;
The following automatic conversions were performed:
'_symmetry_cell_setting' value 'Monoclinic' changed to 'monoclinic'
according to '/home/saulius/struct/CIF-dictionaries/cif_core.dic'
dictionary named 'cif_core.dic' version 2.4.1 from 2010-06-29.

Automatic conversion script
Id: cif_fix_enum 1527 2010-12-29 10:47:43Z saulius 

 Adding full bibliography for 7105658--7105659.cif.
;
_cod_original_sg_symbol_H-M P2(1)/c
_cod_database_code 7105658

loop_
_symmetry_equiv_pos_as_xyz
'x, y, z'
'-x, y+1/2, -z+1/2'
'-x, -y, -z'
'x, -y-1/2, z-1/2'

loop_
_atom_site_label
_atom_site_type_symbol
_atom_site_fract_x
_atom_site_fract_y
_atom_site_fract_z
_atom_site_U_iso_or_equiv
_atom_site_adp_type
_atom_site_occupancy
_atom_site_symmetry_multiplicity
_atom_site_calc_flag
_atom_site_refinement_flags
_atom_site_disorder_assembly
_atom_site_disorder_group
C1 C 0.00827(15) 0.3869(2) 0.12158(7) 0.0094(3) Uani 1 1 d . . .
B2 B -0.00647(19) 0.3668(2) 0.06270(8) 0.0123(4) Uani 1 1 d . . .
H2 H 0.0479 0.4462 0.0435 0.015 Uiso 1 1 calc R . .
B3 B -0.07110(19) 0.3085(2) 0.15631(8) 0.0117(4) Uani 1 1 d . . .
H3 H -0.0581 0.3464 0.1969 0.014 Uiso 1 1 calc R . .
Co4 Co -0.16672(2) 0.43693(3) 0.093289(10) 0.01023(7) Uani 1 1 d . . .
B5 B 0.03371(19) 0.1990(2) 0.10871(8) 0.0126(4) Uani 1 1 d . . .
H5 H 0.125(2) 0.170(3) 0.1220(9) 0.015 Uiso 1 1 d . . .
C6 C -0.13593(17) 0.2962(2) 0.03186(7) 0.0125(3) Uani 1 1 d . . .
H6 H -0.1608 0.3508 -0.0059 0.015 Uiso 1 1 calc R . .
B7 B -0.21212(19) 0.2359(2) 0.13039(8) 0.0137(4) Uani 1 1 d . . .
H7 H -0.2819 0.2460 0.1563 0.016 Uiso 1 1 calc R . .
B8 B -0.0905(2) 0.1169(2) 0.14103(8) 0.0137(4) Uani 1 1 d . . .
H8 H -0.0723 0.0456 0.1756 0.016 Uiso 1 1 calc R . .
B9 B -0.0197(2) 0.1815(2) 0.03922(8) 0.0134(4) Uani 1 1 d . . .
H9 H 0.0395 0.1526 0.0101 0.016 Uiso 1 1 calc R . .
B10 B -0.2509(2) 0.2430(2) 0.06188(8) 0.0140(4) Uani 1 1 d . . .
H10 H -0.3438 0.2646 0.0453 0.017 Uiso 1 1 calc R . .
B11 B -0.0563(2) 0.0497(2) 0.08286(9) 0.0147(4) Uani 1 1 d . . .
H11 H -0.0152 -0.0613 0.0825 0.018 Uiso 1 1 calc R . .
B12 B -0.1626(2) 0.1147(2) 0.03263(9) 0.0157(4) Uani 1 1 d . . .
H12 H -0.1973 0.0482 -0.0015 0.019 Uiso 1 1 calc R . .
B13 B -0.2069(2) 0.0757(2) 0.09348(9) 0.0153(4) Uani 1 1 d . . .
H13 H -0.2695 -0.0160 0.0976 0.018 Uiso 1 1 calc R . .
C41 C -0.24525(18) 0.5816(2) 0.13764(8) 0.0167(4) Uani 1 1 d . . .
H41 H -0.2474 0.5735 0.1752 0.020 Uiso 1 1 calc R . .
C42 C -0.15929(17) 0.6578(2) 0.11341(8) 0.0149(4) Uani 1 1 d . . .
H42 H -0.0892 0.7095 0.1312 0.018 Uiso 1 1 calc R . .
C43 C -0.18802(18) 0.6450(2) 0.05991(8) 0.0159(4) Uani 1 1 d . . .
H43 H -0.1424 0.6860 0.0334 0.019 Uiso 1 1 calc R . .
C44 C -0.29267(19) 0.5604(2) 0.05083(8) 0.0183(4) Uani 1 1 d . . .
H44 H -0.3342 0.5335 0.0166 0.022 Uiso 1 1 calc R . .
C45 C -0.32953(18) 0.5224(2) 0.09887(9) 0.0182(4) Uani 1 1 d . . .
H45 H -0.4016 0.4662 0.1043 0.022 Uiso 1 1 calc R . .
C1' C 0.11143(16) 0.4795(2) 0.14488(7) 0.0099(3) Uani 1 1 d . . .
B2' B 0.09358(19) 0.5912(2) 0.18710(8) 0.0119(4) Uani 1 1 d . . .
H2' H 0.0081 0.5792 0.2030 0.014 Uiso 1 1 calc R . .
B3' B 0.23053(19) 0.4603(2) 0.12272(8) 0.0122(4) Uani 1 1 d . . .
H3' H 0.2304 0.3646 0.0963 0.015 Uiso 1 1 calc R . .
Co4' Co 0.23759(2) 0.43922(3) 0.207482(9) 0.00954(6) Uani 1 1 d . . .
B5' B 0.14517(19) 0.6490(2) 0.11647(8) 0.0124(4) Uani 1 1 d . . .
H5' H 0.079(2) 0.673(3) 0.0846(9) 0.015 Uiso 1 1 d . . .
C6' C 0.21451(17) 0.6666(2) 0.22273(7) 0.0127(3) Uani 1 1 d . . .
H6' H 0.1959 0.6869 0.2627 0.015 Uiso 1 1 calc R . .
B7' B 0.36700(19) 0.5171(2) 0.15965(8) 0.0132(4) Uani 1 1 d . . .
H7' H 0.4434 0.4422 0.1578 0.016 Uiso 1 1 calc R . .
B8' B 0.30470(19) 0.6254(2) 0.10784(8) 0.0141(4) Uani 1 1 d . . .
H8' H 0.3365 0.6254 0.0694 0.017 Uiso 1 1 calc R . .
B9' B 0.15006(19) 0.7722(2) 0.17460(8) 0.0135(4) Uani 1 1 d . . .
H9' H 0.0847 0.8619 0.1771 0.016 Uiso 1 1 calc R . .
B10' B 0.35525(19) 0.6206(2) 0.21664(9) 0.0139(4) Uani 1 1 d . . .
H10' H 0.4223 0.6057 0.2508 0.017 Uiso 1 1 calc R . .
B11' B 0.2544(2) 0.7890(2) 0.13162(9) 0.0146(4) Uani 1 1 d . . .
H11' H 0.2509 0.8882 0.1066 0.018 Uiso 1 1 calc R . .
B12' B 0.2969(2) 0.7966(2) 0.19935(9) 0.0155(4) Uani 1 1 d . . .
H12' H 0.3269 0.8987 0.2205 0.019 Uiso 1 1 calc R . .
B13' B 0.3899(2) 0.7078(2) 0.15983(9) 0.0153(4) Uani 1 1 d . . .
H13' H 0.4787 0.7542 0.1562 0.018 Uiso 1 1 calc R . .
C41' C 0.29722(19) 0.2266(2) 0.21545(8) 0.0170(4) Uani 1 1 d . . .
H41' H 0.3295 0.1669 0.1887 0.020 Uiso 1 1 calc R . .
C42' C 0.36235(18) 0.3201(2) 0.25144(8) 0.0176(4) Uani 1 1 d . . .
H42' H 0.4490 0.3370 0.2548 0.021 Uiso 1 1 calc R . .
C43' C 0.28248(18) 0.3836(2) 0.28270(7) 0.0158(4) Uani 1 1 d . . .
H43' H 0.3035 0.4532 0.3115 0.019 Uiso 1 1 calc R . .
C44' C 0.16783(18) 0.3282(2) 0.26605(7) 0.0144(4) Uani 1 1 d . . .
H44' H 0.0942 0.3540 0.2806 0.017 Uiso 1 1 calc R . .
C45' C 0.17703(18) 0.2312(2) 0.22503(7) 0.0140(4) Uani 1 1 d . . .
H45' H 0.1105 0.1775 0.2053 0.017 Uiso 1 1 calc R . .
Cl1 Cl 0.48625(5) 0.09541(7) 0.12994(2) 0.02888(13) Uani 1 1 d D B .
C1S C 0.4603(2) 0.0357(3) 0.06602(9) 0.0249(5) Uani 1 1 d D . .
H1A H 0.4093 -0.0518 0.0640 0.030 Uiso 1 1 calc R A 1
H1B H 0.5357 0.0077 0.0542 0.030 Uiso 1 1 calc R A 1
Cl2 Cl 0.39260(6) 0.17366(7) 0.02573(3) 0.03204(15) Uani 0.95 1 d PD B 1
Cl2A Cl 0.502(2) -0.134(2) 0.0413(11) 0.094(8) Uani 0.05 1 d PDU B 2

loop_
_atom_site_aniso_label
_atom_site_aniso_U_11
_atom_site_aniso_U_22
_atom_site_aniso_U_33
_atom_site_aniso_U_23
_atom_site_aniso_U_13
_atom_site_aniso_U_12
C1 0.0080(8) 0.0089(7) 0.0107(8) 0.0005(6) -0.0011(6) 0.0014(6)
B2 0.0136(10) 0.0121(9) 0.0106(9) -0.0001(7) -0.0009(7) 0.0001(7)
B3 0.0123(9) 0.0117(9) 0.0106(9) 0.0004(7) -0.0004(7) -0.0009(7)
Co4 0.00934(12) 0.01047(12) 0.01021(12) 0.00056(9) -0.00143(9) -0.00023(9)
B5 0.0130(9) 0.0124(9) 0.0121(9) -0.0012(7) 0.0004(7) -0.0001(7)
C6 0.0139(9) 0.0123(8) 0.0104(8) -0.0006(6) -0.0023(7) -0.0017(7)
B7 0.0128(10) 0.0139(9) 0.0137(9) 0.0003(8) -0.0012(8) -0.0029(7)
B8 0.0154(10) 0.0121(9) 0.0131(9) 0.0008(8) -0.0002(8) -0.0023(8)
B9 0.0159(10) 0.0137(9) 0.0106(9) -0.0019(7) 0.0009(7) -0.0007(8)
B10 0.0131(10) 0.0142(9) 0.0137(9) -0.0005(8) -0.0017(8) -0.0035(7)
B11 0.0166(10) 0.0118(9) 0.0151(10) -0.0013(8) -0.0007(8) -0.0016(8)
B12 0.0186(11) 0.0130(10) 0.0146(10) -0.0003(8) -0.0019(8) -0.0016(8)
B13 0.0153(10) 0.0148(10) 0.0150(10) 0.0003(8) -0.0013(8) -0.0036(8)
C41 0.0168(9) 0.0153(9) 0.0183(9) -0.0011(7) 0.0033(7) 0.0037(7)
C42 0.0138(9) 0.0124(8) 0.0178(9) -0.0005(7) -0.0013(7) 0.0017(7)
C43 0.0161(9) 0.0141(9) 0.0171(9) 0.0039(7) -0.0004(7) 0.0030(7)
C44 0.0159(10) 0.0156(9) 0.0211(10) 0.0022(8) -0.0064(8) 0.0040(7)
C45 0.0111(9) 0.0184(9) 0.0248(10) -0.0010(8) 0.0014(8) 0.0013(7)
C1' 0.0092(8) 0.0109(8) 0.0088(7) 0.0015(6) -0.0025(6) -0.0007(6)
B2' 0.0117(9) 0.0125(9) 0.0108(9) 0.0005(7) -0.0009(7) 0.0004(7)
B3' 0.0122(9) 0.0139(9) 0.0099(9) 0.0009(7) -0.0008(7) -0.0009(7)
Co4' 0.00938(12) 0.01006(12) 0.00857(11) 0.00085(9) -0.00134(9) 0.00039(9)
B5' 0.0121(9) 0.0122(9) 0.0123(9) 0.0018(7) -0.0005(7) -0.0008(7)
C6' 0.0139(9) 0.0115(8) 0.0119(8) -0.0001(7) -0.0013(7) -0.0011(6)
B7' 0.0120(9) 0.0148(9) 0.0124(9) 0.0003(8) 0.0001(7) -0.0001(7)
B8' 0.0120(10) 0.0181(10) 0.0118(9) 0.0025(8) -0.0002(7) -0.0030(8)
B9' 0.0141(10) 0.0116(9) 0.0134(9) 0.0006(8) -0.0031(8) -0.0020(7)
B10' 0.0131(10) 0.0133(9) 0.0142(9) 0.0012(8) -0.0024(8) -0.0014(8)
B11' 0.0141(10) 0.0142(10) 0.0147(10) 0.0018(8) -0.0012(8) -0.0029(8)
B12' 0.0162(10) 0.0132(10) 0.0161(10) 0.0001(8) -0.0025(8) -0.0039(8)
B13' 0.0116(10) 0.0179(10) 0.0158(10) 0.0027(8) -0.0012(8) -0.0037(8)
C41' 0.0202(10) 0.0129(9) 0.0173(9) 0.0021(7) 0.0008(8) 0.0051(7)
C42' 0.0149(9) 0.0189(9) 0.0175(9) 0.0078(8) -0.0038(7) 0.0032(7)
C43' 0.0196(10) 0.0158(9) 0.0105(8) 0.0036(7) -0.0049(7) -0.0008(7)
C44' 0.0167(9) 0.0132(8) 0.0130(8) 0.0024(7) 0.0004(7) 0.0001(7)
C45' 0.0173(9) 0.0117(8) 0.0121(8) 0.0036(7) -0.0018(7) 0.0006(7)
Cl1 0.0231(3) 0.0373(3) 0.0266(3) -0.0056(2) 0.0045(2) -0.0020(2)
C1S 0.0249(12) 0.0235(11) 0.0256(11) 0.0002(9) 0.0008(9) 0.0011(9)
Cl2 0.0267(3) 0.0305(3) 0.0366(3) 0.0055(3) -0.0054(3) 0.0044(2)
Cl2A 0.087(11) 0.096(11) 0.100(11) -0.006(9) 0.009(8) -0.001(8)

loop_
_atom_type_symbol
_atom_type_description
_atom_type_scat_dispersion_real
_atom_type_scat_dispersion_imag
_atom_type_scat_source
C C 0.0033 0.0016 'International Tables Vol C Tables 4.2.6.8 and 6.1.1.4'
H H 0.0000 0.0000 'International Tables Vol C Tables 4.2.6.8 and 6.1.1.4'
B B 0.0013 0.0007 'International Tables Vol C Tables 4.2.6.8 and 6.1.1.4'
Co Co 0.3494 0.9721 'International Tables Vol C Tables 4.2.6.8 and 6.1.1.4'
Cl Cl 0.1484 0.1585 'International Tables Vol C Tables 4.2.6.8 and 6.1.1.4'

loop_
_geom_angle_atom_site_label_1
_geom_angle_atom_site_label_2
_geom_angle_atom_site_label_3
_geom_angle
_geom_angle_site_symmetry_1
_geom_angle_site_symmetry_3
_geom_angle_publ_flag
C1' C1 B3 120.28(15) . . ?
C1' C1 B2 116.93(16) . . ?
B3 C1 B2 122.63(16) . . ?
C1' C1 B5 118.39(14) . . ?
B3 C1 B5 77.80(13) . . ?
B2 C1 B5 72.25(13) . . ?
C1' C1 Co4 133.07(13) . . ?
B3 C1 Co4 72.82(10) . . ?
B2 C1 Co4 71.96(10) . . ?
B5 C1 Co4 108.28(11) . . ?
C1 B2 C6 119.72(16) . . ?
C1 B2 B9 116.69(16) . . ?
C6 B2 B9 57.11(12) . . ?
C1 B2 B5 59.26(11) . . ?
C6 B2 B5 96.94(13) . . ?
B9 B2 B5 59.00(11) . . ?
C1 B2 Co4 65.73(10) . . ?
C6 B2 Co4 64.63(10) . . ?
B9 B2 Co4 111.26(13) . . ?
B5 B2 Co4 98.23(11) . . ?
C1 B3 B7 120.85(16) . . ?
C1 B3 B8 112.51(16) . . ?
B7 B3 B8 58.54(12) . . ?
C1 B3 B5 56.13(11) . . ?
B7 B3 B5 98.70(13) . . ?
B8 B3 B5 57.80(11) . . ?
C1 B3 Co4 65.29(10) . . ?
B7 B3 Co4 64.70(10) . . ?
B8 B3 Co4 108.14(12) . . ?
B5 B3 Co4 94.06(10) . . ?
C45 Co4 C41 40.71(8) . . ?
C45 Co4 C44 40.77(9) . . ?
C41 Co4 C44 68.10(9) . . ?
C45 Co4 C42 67.74(8) . . ?
C41 Co4 C42 40.24(8) . . ?
C44 Co4 C42 67.09(8) . . ?
C45 Co4 C43 67.94(9) . . ?
C41 Co4 C43 67.54(8) . . ?
C44 Co4 C43 40.09(8) . . ?
C42 Co4 C43 39.51(8) . . ?
C45 Co4 C1 153.74(8) . . ?
C41 Co4 C1 113.95(8) . . ?
C44 Co4 C1 152.78(8) . . ?
C42 Co4 C1 96.49(7) . . ?
C43 Co4 C1 113.73(8) . . ?
C45 Co4 C6 121.58(8) . . ?
C41 Co4 C6 161.83(8) . . ?
C44 Co4 C6 95.08(8) . . ?
C42 Co4 C6 140.49(8) . . ?
C43 Co4 C6 104.44(8) . . ?
C1 Co4 C6 84.13(7) . . ?
C45 Co4 B10 88.41(9) . . ?
C41 Co4 B10 123.23(9) . . ?
C44 Co4 B10 89.48(8) . . ?
C42 Co4 B10 154.68(8) . . ?
C43 Co4 B10 124.48(8) . . ?
C1 Co4 B10 108.82(8) . . ?
C6 Co4 B10 46.70(8) . . ?
C45 Co4 B7 91.05(9) . . ?
C41 Co4 B7 98.12(9) . . ?
C44 Co4 B7 121.21(8) . . ?
C42 Co4 B7 135.01(8) . . ?
C43 Co4 B7 158.90(8) . . ?
C1 Co4 B7 85.87(8) . . ?
C6 Co4 B7 84.49(8) . . ?
B10 Co4 B7 49.58(8) . . ?
C45 Co4 B2 162.20(8) . . ?
C41 Co4 B2 147.96(8) . . ?
C44 Co4 B2 121.68(9) . . ?
C42 Co4 B2 111.53(8) . . ?
C43 Co4 B2 99.78(8) . . ?
C1 Co4 B2 42.30(7) . . ?
C6 Co4 B2 47.03(8) . . ?
B10 Co4 B2 88.49(8) . . ?
B7 Co4 B2 100.20(8) . . ?
C45 Co4 B3 121.34(9) . . ?
C41 Co4 B3 97.20(8) . . ?
C44 Co4 B3 162.11(9) . . ?
C42 Co4 B3 108.75(8) . . ?
C43 Co4 B3 144.88(8) . . ?
C1 Co4 B3 41.89(8) . . ?
C6 Co4 B3 97.92(8) . . ?
B10 Co4 B3 90.52(8) . . ?
B7 Co4 B3 48.51(8) . . ?
B2 Co4 B3 76.20(8) . . ?
C1 B5 B11 134.87(16) . . ?
C1 B5 B9 103.20(14) . . ?
B11 B5 B9 57.20(12) . . ?
C1 B5 B8 98.35(14) . . ?
B11 B5 B8 56.14(12) . . ?
B9 B5 B8 103.53(14) . . ?
C1 B5 B2 48.49(10) . . ?
B11 B5 B2 106.13(14) . . ?
B9 B5 B2 55.91(11) . . ?
B8 B5 B2 116.82(14) . . ?
C1 B5 B3 46.07(10) . . ?
B11 B5 B3 104.18(14) . . ?
B9 B5 B3 119.12(14) . . ?
B8 B5 B3 53.36(11) . . ?
B2 B5 B3 83.69(12) . . ?
B12 C6 B9 61.96(13) . . ?
B12 C6 B10 63.81(13) . . ?
B9 C6 B10 114.71(15) . . ?
B12 C6 B2 120.53(15) . . ?
B9 C6 B2 63.72(12) . . ?
B10 C6 B2 124.16(15) . . ?
B12 C6 Co4 122.44(13) . . ?
B9 C6 Co4 119.36(12) . . ?
B10 C6 Co4 66.76(10) . . ?
B2 C6 Co4 68.33(10) . . ?
B13 B7 B8 59.68(13) . . ?
B13 B7 B3 115.12(16) . . ?
B8 B7 B3 60.80(12) . . ?
B13 B7 B10 59.91(12) . . ?
B8 B7 B10 105.81(16) . . ?
B3 B7 B10 117.61(16) . . ?
B13 B7 Co4 115.23(14) . . ?
B8 B7 Co4 111.33(13) . . ?
B3 B7 Co4 66.79(10) . . ?
B10 B7 Co4 64.07(10) . . ?
B11 B8 B13 61.92(13) . . ?
B11 B8 B7 109.72(16) . . ?
B13 B8 B7 60.16(13) . . ?
B11 B8 B3 120.24(16) . . ?
B13 B8 B3 115.43(16) . . ?
B7 B8 B3 60.66(12) . . ?
B11 B8 B5 58.75(12) . . ?
B13 B8 B5 108.02(15) . . ?
B7 B8 B5 107.87(15) . . ?
B3 B8 B5 68.84(12) . . ?
C6 B9 B12 59.00(12) . . ?
C6 B9 B11 104.58(16) . . ?
B12 B9 B11 61.57(13) . . ?
C6 B9 B2 59.18(12) . . ?
B12 B9 B2 113.72(16) . . ?
B11 B9 B2 115.88(15) . . ?
C6 B9 B5 102.57(14) . . ?
B12 B9 B5 108.57(15) . . ?
B11 B9 B5 59.33(12) . . ?
B2 B9 B5 65.08(12) . . ?
C6 B10 B13 105.88(16) . . ?
C6 B10 B12 57.99(12) . . ?
B13 B10 B12 59.77(13) . . ?
C6 B10 B7 111.67(15) . . ?
B13 B10 B7 58.81(12) . . ?
B12 B10 B7 109.04(16) . . ?
C6 B10 Co4 66.54(10) . . ?
B13 B10 Co4 116.24(13) . . ?
B12 B10 Co4 117.35(13) . . ?
B7 B10 Co4 66.35(10) . . ?
B8 B11 B9 115.77(16) . . ?
B8 B11 B12 109.16(16) . . ?
B9 B11 B12 58.79(13) . . ?
B8 B11 B5 65.10(13) . . ?
B9 B11 B5 63.47(12) . . ?
B12 B11 B5 109.66(15) . . ?
B8 B11 B13 59.38(13) . . ?
B9 B11 B13 108.94(16) . . ?
B12 B11 B13 59.46(13) . . ?
B5 B11 B13 111.00(16) . . ?
C6 B12 B9 59.04(12) . . ?
C6 B12 B13 106.28(16) . . ?
B9 B12 B13 110.60(16) . . ?
C6 B12 B10 58.20(12) . . ?
B9 B12 B10 107.73(15) . . ?
B13 B12 B10 60.06(13) . . ?
C6 B12 B11 103.16(15) . . ?
B9 B12 B11 59.63(13) . . ?
B13 B12 B11 60.62(13) . . ?
B10 B12 B11 105.61(16) . . ?
B8 B13 B7 60.16(12) . . ?
B8 B13 B12 108.97(16) . . ?
B7 B13 B12 111.42(16) . . ?
B8 B13 B10 107.22(15) . . ?
B7 B13 B10 61.28(13) . . ?
B12 B13 B10 60.17(13) . . ?
B8 B13 B11 58.69(13) . . ?
B7 B13 B11 107.16(15) . . ?
B12 B13 B11 59.92(13) . . ?
B10 B13 B11 105.17(15) . . ?
C42 C41 C45 108.04(19) . . ?
C42 C41 Co4 71.35(12) . . ?
C45 C41 Co4 69.62(12) . . ?
C43 C42 C41 108.64(18) . . ?
C43 C42 Co4 70.65(11) . . ?
C41 C42 Co4 68.40(11) . . ?
C42 C43 C44 107.47(18) . . ?
C42 C43 Co4 69.84(11) . . ?
C44 C43 Co4 68.28(11) . . ?
C43 C44 C45 108.63(18) . . ?
C43 C44 Co4 71.63(11) . . ?
C45 C44 Co4 69.39(11) . . ?
C41 C45 C44 107.21(18) . . ?
C41 C45 Co4 69.67(12) . . ?
C44 C45 Co4 69.84(12) . . ?
C1 C1' B2' 119.56(16) . . ?
C1 C1' B3' 117.34(16) . . ?
B2' C1' B3' 123.05(16) . . ?
C1 C1' B5' 120.77(14) . . ?
B2' C1' B5' 77.51(13) . . ?
B3' C1' B5' 72.22(13) . . ?
C1 C1' Co4' 130.51(13) . . ?
B2' C1' Co4' 71.76(10) . . ?
B3' C1' Co4' 73.97(10) . . ?
B5' C1' Co4' 108.65(11) . . ?
C1' B2' C6' 119.28(16) . . ?
C1' B2' B9' 112.84(16) . . ?
C6' B2' B9' 56.93(11) . . ?
C1' B2' B5' 56.41(11) . . ?
C6' B2' B5' 95.01(13) . . ?
B9' B2' B5' 57.52(11) . . ?
C1' B2' Co4' 65.85(10) . . ?
C6' B2' Co4' 65.44(9) . . ?
B9' B2' Co4' 110.40(12) . . ?
B5' B2' Co4' 95.24(11) . . ?
C1' B3' B8' 116.55(16) . . ?
C1' B3' B7' 120.23(16) . . ?
B8' B3' B7' 58.48(12) . . ?
C1' B3' B5' 59.12(12) . . ?
B8' B3' B5' 59.58(12) . . ?
B7' B3' B5' 100.37(14) . . ?
C1' B3' Co4' 63.87(10) . . ?
B8' B3' Co4' 109.33(12) . . ?
B7' B3' Co4' 64.27(10) . . ?
B5' B3' Co4' 96.56(11) . . ?
C42' Co4' C43' 40.90(9) . . ?
C42' Co4' C41' 40.47(8) . . ?
C43' Co4' C41' 68.13(8) . . ?
C42' Co4' C1' 155.67(8) . . ?
C43' Co4' C1' 150.98(8) . . ?
C41' Co4' C1' 115.78(8) . . ?
C42' Co4' C44' 68.09(8) . . ?
C43' Co4' C44' 40.29(8) . . ?
C41' Co4' C44' 67.65(8) . . ?
C1' Co4' C44' 112.26(8) . . ?
C42' Co4' C45' 67.60(8) . . ?
C43' Co4' C45' 67.14(8) . . ?
C41' Co4' C45' 40.31(8) . . ?
C1' Co4' C45' 96.79(7) . . ?
C44' Co4' C45' 39.47(8) . . ?
C42' Co4' B10' 87.77(9) . . ?
C43' Co4' B10' 90.23(8) . . ?
C41' Co4' B10' 121.59(9) . . ?
C1' Co4' B10' 108.62(8) . . ?
C44' Co4' B10' 126.09(8) . . ?
C45' Co4' B10' 154.53(8) . . ?
C42' Co4' C6' 120.37(8) . . ?
C43' Co4' C6' 94.64(8) . . ?
C41' Co4' C6' 160.63(8) . . ?
C1' Co4' C6' 83.56(7) . . ?
C44' Co4' C6' 105.36(8) . . ?
C45' Co4' C6' 141.96(8) . . ?
B10' Co4' C6' 46.76(8) . . ?
C42' Co4' B2' 159.87(9) . . ?
C43' Co4' B2' 119.29(8) . . ?
C41' Co4' B2' 149.25(8) . . ?
C1' Co4' B2' 42.39(8) . . ?
C44' Co4' B2' 98.28(8) . . ?
C45' Co4' B2' 111.82(8) . . ?
B10' Co4' B2' 88.98(8) . . ?
C6' Co4' B2' 46.99(8) . . ?
C42' Co4' B7' 91.33(8) . . ?
C43' Co4' B7' 122.21(8) . . ?
C41' Co4' B7' 97.21(9) . . ?
C1' Co4' B7' 86.54(8) . . ?
C44' Co4' B7' 159.41(8) . . ?
C45' Co4' B7' 133.73(8) . . ?
B10' Co4' B7' 49.14(9) . . ?
C6' Co4' B7' 84.31(8) . . ?
B2' Co4' B7' 101.48(8) . . ?
C42' Co4' B3' 123.36(9) . . ?
C43' Co4' B3' 164.25(8) . . ?
C41' Co4' B3' 98.82(8) . . ?
C1' Co4' B3' 42.16(8) . . ?
C44' Co4' B3' 144.29(8) . . ?
C45' Co4' B3' 109.10(8) . . ?
B10' Co4' B3' 89.43(8) . . ?
C6' Co4' B3' 96.58(8) . . ?
B2' Co4' B3' 76.45(8) . . ?
B7' Co4' B3' 48.45(8) . . ?
C1' B5' B11' 134.84(15) . . ?
C1' B5' B8' 102.48(14) . . ?
B11' B5' B8' 56.55(12) . . ?
C1' B5' B9' 99.32(14) . . ?
B11' B5' B9' 56.57(12) . . ?
B8' B5' B9' 103.53(14) . . ?
C1' B5' B3' 48.66(10) . . ?
B11' B5' B3' 106.11(14) . . ?
B8' B5' B3' 55.45(11) . . ?
B9' B5' B3' 119.01(14) . . ?
C1' B5' B2' 46.08(10) . . ?
B11' B5' B2' 104.36(14) . . ?
B8' B5' B2' 117.74(14) . . ?
B9' B5' B2' 54.08(11) . . ?
B3' B5' B2' 84.12(12) . . ?
B12' C6' B9' 62.24(13) . . ?
B12' C6' B10' 63.60(13) . . ?
B9' C6' B10' 113.77(16) . . ?
B12' C6' B2' 122.29(15) . . ?
B9' C6' B2' 64.58(12) . . ?
B10' C6' B2' 124.18(16) . . ?
B12' C6' Co4' 121.94(14) . . ?
B9' C6' Co4' 117.80(12) . . ?
B10' C6' Co4' 66.41(10) . . ?
B2' C6' Co4' 67.57(10) . . ?
B13' B7' B8' 59.56(13) . . ?
B13' B7' B10' 60.23(13) . . ?
B8' B7' B10' 106.72(16) . . ?
B13' B7' B3' 113.77(15) . . ?
B8' B7' B3' 60.36(12) . . ?
B10' B7' B3' 116.81(16) . . ?
B13' B7' Co4' 115.63(14) . . ?
B8' B7' Co4' 113.05(13) . . ?
B10' B7' Co4' 63.94(10) . . ?
B3' B7' Co4' 67.28(10) . . ?
B11' B8' B13' 61.83(13) . . ?
B11' B8' B7' 108.77(16) . . ?
B13' B8' B7' 60.14(12) . . ?
B11' B8' B3' 116.94(16) . . ?
B13' B8' B3' 114.98(15) . . ?
B7' B8' B3' 61.16(12) . . ?
B11' B8' B5' 59.31(12) . . ?
B13' B8' B5' 108.16(16) . . ?
B7' B8' B5' 106.03(15) . . ?
B3' B8' B5' 64.97(12) . . ?
C6' B9' B12' 58.66(12) . . ?
C6' B9' B11' 105.41(16) . . ?
B12' B9' B11' 61.71(13) . . ?
C6' B9' B2' 58.50(11) . . ?
B12' B9' B2' 113.41(15) . . ?
B11' B9' B2' 118.88(16) . . ?
C6' B9' B5' 103.55(14) . . ?
B12' B9' B5' 107.98(16) . . ?
B11' B9' B5' 58.93(12) . . ?
B2' B9' B5' 68.40(12) . . ?
C6' B10' B12' 57.86(12) . . ?
C6' B10' B13' 106.44(15) . . ?
B12' B10' B13' 59.82(13) . . ?
C6' B10' B7' 112.43(15) . . ?
B12' B10' B7' 109.06(15) . . ?
B13' B10' B7' 58.98(13) . . ?
C6' B10' Co4' 66.83(10) . . ?
B12' B10' Co4' 117.46(13) . . ?
B13' B10' Co4' 117.13(13) . . ?
B7' B10' Co4' 66.92(10) . . ?
B8' B11' B9' 116.06(16) . . ?
B8' B11' B12' 109.26(16) . . ?
B9' B11' B12' 58.83(13) . . ?
B8' B11' B13' 59.22(13) . . ?
B9' B11' B13' 108.68(16) . . ?
B12' B11' B13' 59.33(13) . . ?
B8' B11' B5' 64.14(12) . . ?
B9' B11' B5' 64.50(12) . . ?
B12' B11' B5' 110.12(15) . . ?
B13' B11' B5' 109.89(15) . . ?
C6' B12' B9' 59.10(12) . . ?
C6' B12' B13' 107.32(16) . . ?
B9' B12' B13' 110.13(16) . . ?
C6' B12' B10' 58.54(12) . . ?
B9' B12' B10' 107.17(15) . . ?
B13' B12' B10' 60.24(13) . . ?
C6' B12' B11' 104.02(15) . . ?
B9' B12' B11' 59.46(12) . . ?
B13' B12' B11' 60.45(13) . . ?
B10' B12' B11' 105.49(16) . . ?
B8' B13' B7' 60.30(13) . . ?
B8' B13' B12' 109.78(16) . . ?
B7' B13' B12' 110.67(16) . . ?
B8' B13' B10' 107.73(15) . . ?
B7' B13' B10' 60.79(13) . . ?
B12' B13' B10' 59.94(13) . . ?
B8' B13' B11' 58.95(13) . . ?
B7' B13' B11' 106.63(15) . . ?
B12' B13' B11' 60.23(13) . . ?
B10' B13' B11' 105.10(15) . . ?
C42' C41' C45' 107.61(18) . . ?
C42' C41' Co4' 68.96(11) . . ?
C45' C41' Co4' 71.11(11) . . ?
C41' C42' C43' 107.96(18) . . ?
C41' C42' Co4' 70.58(11) . . ?
C43' C42' Co4' 69.95(11) . . ?
C44' C43' C42' 108.11(18) . . ?
C44' C43' Co4' 71.29(11) . . ?
C42' C43' Co4' 69.15(11) . . ?
C45' C44' C43' 107.74(18) . . ?
C45' C44' Co4' 70.51(11) . . ?
C43' C44' Co4' 68.42(11) . . ?
C44' C45' C41' 108.57(18) . . ?
C44' C45' Co4' 70.02(11) . . ?
C41' C45' Co4' 68.58(11) . . ?
Cl1 C1S Cl2 111.36(13) . . ?
Cl1 C1S Cl2A 127.1(10) . . ?
Cl2 C1S Cl2A 121.5(10) . . ?

loop_
_geom_bond_atom_site_label_1
_geom_bond_atom_site_label_2
_geom_bond_distance
_geom_bond_site_symmetry_2
_geom_bond_publ_flag
C1 C1' 1.523(3) . ?
C1 B3 1.548(3) . ?
C1 B2 1.555(3) . ?
C1 B5 1.785(3) . ?
C1 Co4 2.1063(18) . ?
B2 C6 1.730(3) . ?
B2 B9 1.806(3) . ?
B2 B5 1.978(3) . ?
B2 Co4 2.197(2) . ?
B3 B7 1.806(3) . ?
B3 B8 1.808(3) . ?
B3 B5 2.101(3) . ?
B3 Co4 2.215(2) . ?
Co4 C45 2.050(2) . ?
Co4 C41 2.050(2) . ?
Co4 C44 2.056(2) . ?
Co4 C42 2.090(2) . ?
Co4 C43 2.100(2) . ?
Co4 C6 2.1360(19) . ?
Co4 B10 2.139(2) . ?
Co4 B7 2.179(2) . ?
B5 B11 1.797(3) . ?
B5 B9 1.869(3) . ?
B5 B8 1.907(3) . ?
C6 B12 1.691(3) . ?
C6 B9 1.691(3) . ?
C6 B10 1.695(3) . ?
B7 B13 1.767(3) . ?
B7 B8 1.767(3) . ?
B7 B10 1.811(3) . ?
B8 B11 1.745(3) . ?
B8 B13 1.758(3) . ?
B9 B12 1.741(3) . ?
B9 B11 1.756(3) . ?
B10 B13 1.787(3) . ?
B10 B12 1.789(3) . ?
B11 B12 1.790(3) . ?
B11 B13 1.802(3) . ?
B12 B13 1.782(3) . ?
C41 C42 1.425(3) . ?
C41 C45 1.426(3) . ?
C42 C43 1.416(3) . ?
C43 C44 1.425(3) . ?
C44 C45 1.430(3) . ?
C1' B2' 1.546(3) . ?
C1' B3' 1.564(3) . ?
C1' B5' 1.788(3) . ?
C1' Co4' 2.0921(18) . ?
B2' C6' 1.723(3) . ?
B2' B9' 1.825(3) . ?
B2' B5' 2.095(3) . ?
B2' Co4' 2.178(2) . ?
B3' B8' 1.803(3) . ?
B3' B7' 1.817(3) . ?
B3' B5' 1.983(3) . ?
B3' Co4' 2.240(2) . ?
Co4' C42' 2.0441(19) . ?
Co4' C43' 2.0547(19) . ?
Co4' C41' 2.065(2) . ?
Co4' C44' 2.093(2) . ?
Co4' C45' 2.099(2) . ?
Co4' B10' 2.136(2) . ?
Co4' C6' 2.1426(19) . ?
Co4' B7' 2.187(2) . ?
B5' B11' 1.804(3) . ?
B5' B8' 1.887(3) . ?
B5' B9' 1.901(3) . ?
C6' B12' 1.685(3) . ?
C6' B9' 1.693(3) . ?
C6' B10' 1.698(3) . ?
B7' B13' 1.766(3) . ?
B7' B8' 1.768(3) . ?
B7' B10' 1.798(3) . ?
B8' B11' 1.750(3) . ?
B8' B13' 1.755(3) . ?
B9' B12' 1.746(3) . ?
B9' B11' 1.758(3) . ?
B10' B12' 1.783(3) . ?
B10' B13' 1.788(3) . ?
B11' B12' 1.797(3) . ?
B11' B13' 1.801(3) . ?
B12' B13' 1.781(3) . ?
C41' C42' 1.421(3) . ?
C41' C45' 1.435(3) . ?
C42' C43' 1.432(3) . ?
C43' C44' 1.429(3) . ?
C44' C45' 1.416(3) . ?
Cl1 C1S 1.765(2) . ?
C1S Cl2 1.768(2) . ?
C1S Cl2A 1.773(15) . ?
